data_2101440
loop_
_publ_author_name
'Jones, R.'
'Rettig, S. J.'
'Scheffer, J. R.'
'Trotter, J.'
'Yang, J.'

_publ_section_title
;
 Structures and photochemistry of 1,5-disubstituted dibenzobarrelenes
;
_journal_issue 1
_journal_name_full 'Acta Crystallographica Section B'
_journal_page_first 151
_journal_page_last 158
_journal_paper_doi 10.1107/S0108768195005854
_journal_volume 52
_journal_year 1996
_chemical_formula_sum 'C20 H14 Cl2 O4'
_chemical_formula_weight 389.23
_space_group_IT_number 14
_space_group_name_Hall '-P 2yn'
_space_group_name_H-M_alt 'P 1 21/n 1'
_symmetry_cell_setting monoclinic
_symmetry_space_group_name_Hall '-P 2yn'
_symmetry_space_group_name_H-M 'P 1 21/n 1'
_cell_angle_alpha 90.0
_cell_angle_beta 92.410(10)
_cell_angle_gamma 90.0
_cell_formula_units_Z 4
_cell_length_a 7.6720(10)
_cell_length_b 8.217(2)
_cell_length_c 29.042(2)
_cell_volume 1829.2(5)
_diffrn_radiation_type Cu
_diffrn_radiation_wavelength 1.54184
_exptl_absorpt_coefficient_mu 3.44
_exptl_crystal_density_diffrn 1.413
_exptl_crystal_F_000 800
_cod_data_source_file fg0003.cif
_cod_data_source_block fg0003a
_cod_original_cell_volume 1829.2(4)
_cod_database_code 2101440

loop_
_space_group_symop_id
_space_group_symop_operation_xyz
1 x,y,z
2 -x+1/2,y+1/2,-z+1/2
3 -x,-y,-z
4 x+1/2,-y+1/2,z+1/2

loop_
_atom_site_label
_atom_site_fract_x
_atom_site_fract_y
_atom_site_fract_z
Cl(1) .77215(8) .26670(10) .43411(3)
Cl(2) .02770(10) .88710(10) .42092(3)
O(1) .3473(3) .4258(2) .26058(6)
O(2) .4613(3) .2049(2) .29357(7)
O(3) .0279(2) .2946(3) .29564(7)
O(4) -.1127(2) .4980(3) .32900(7)
C(1) .5585(3) .3023(3) .44924(9)
C(2) .5016(4) .2409(4) .49060(10)
C(3) .3337(5) .2685(4) .50310(10)
C(4) .2195(4) .3605(4) .47534(9)
C(4A) .2775(3) .4216(3) .43440(8)
C(5) .2339(3) .8409(3) .40211(8)
C(6) .3494(4) .9667(3) .39440(10)
C(7) .5124(4) .9331(4) .37940(10)
C(8) .5664(3) .7730(3) .37213(9)
C(8A) .4494(3) .6492(3) .37998(7)
C(9) .4844(3) .4682(3) .37420(8)
C(9A) .4467(3) .3918(3) .42056(7)
C(10) .1735(3) .5268(3) .39995(8)
C(10A) .2821(3) .6806(3) .39454(7)
C(11) .3394(3) .4092(3) .34016(7)
C(12) .1791(3) .4402(3) .35369(7)
C(13) .3885(3) .3318(3) .29604(8)
C(14) .3771(9) .3592(8) .21510(10)
C(15) .0144(3) .4151(3) .32554(8)
C(16) -.1157(5) .2799(9) .2611(2)
H(1) .568(4) .175(4) .5090(10)
H(2) .291(4) .213(4) .5310(10)
H(3) .097(3) .370(3) .4857(9)
H(4) .311(4) 1.078(4) .3990(10)
H(5) .589(4) 1.022(4) .3740(10)
H(6) .687(3) .753(3) .3608(8)
H(7) .599(3) .444(3) .3632(7)
H(8) .054(3) .555(3) .4095(8)
H(9) .306(6) .263(6) .215(2)
H(10) .485(6) .314(6) .211(2)
H(11) .327(7) .431(6) .196(2)
H(12) -.190(6) .238(6) .2860(10)
H(13) -.089(6) .220(5) .239(2)
H(14) -.136(7) .400(8) .249(2)

loop_
_geom_angle_atom_site_label_1
_geom_angle_atom_site_label_2
_geom_angle_atom_site_label_3
_geom_angle
C(13) O(1) C(14) 116.6(3)
C(15) O(3) C(16) 115.7(3)
Cl(1) C(1) C(2) 119.4(2)
Cl(1) C(1) C(9A) 120.3(2)
C(2) C(1) C(9A) 120.3(3)
C(1) C(2) C(3) 120.0(3)
C(2) C(3) C(4) 120.9(3)
C(3) C(4) C(4A) 118.6(3)
C(4) C(4A) C(9A) 121.4(2)
C(4) C(4A) C(10) 126.4(2)
C(9A) C(4A) C(10) 112.2(2)
Cl(2) C(5) C(6) 119.0(2)
Cl(2) C(5) C(10A) 120.6(2)
C(6) C(5) C(10A) 120.4(3)
C(5) C(6) C(7) 120.0(3)
C(6) C(7) C(8) 121.2(3)
C(7) C(8) C(8A) 118.0(3)
C(8) C(8A) C(9) 125.6(2)
C(8) C(8A) C(10A) 121.8(2)
C(9) C(8A) C(10A) 112.6(2)
C(8A) C(9) C(9A) 105.3(2)
C(8A) C(9) C(11) 104.7(2)
C(9A) C(9) C(11) 106.2(2)
C(1) C(9A) C(4A) 118.7(2)
C(1) C(9A) C(9) 128.0(2)
C(4A) C(9A) C(9) 113.3(2)
C(4A) C(10) C(10A) 105.3(2)
C(4A) C(10) C(12) 106.3(2)
C(10A) C(10) C(12) 105.1(2)
C(5) C(10A) C(8A) 118.6(2)
C(5) C(10A) C(10) 128.3(2)
C(8A) C(10A) C(10) 113.1(2)
C(9) C(11) C(12) 113.8(2)
C(9) C(11) C(13) 119.0(2)
C(12) C(11) C(13) 127.2(2)
C(10) C(12) C(11) 114.2(2)
C(10) C(12) C(15) 119.6(2)
C(11) C(12) C(15) 125.8(2)
O(1) C(13) O(2) 124.5(2)
O(1) C(13) C(11) 111.2(2)
O(2) C(13) C(11) 124.2(2)
O(3) C(15) O(4) 124.5(2)
O(3) C(15) C(12) 112.0(2)
O(4) C(15) C(12) 123.4(2)
C(1) C(2) H(1) 122(2)
C(3) C(2) H(1) 117(2)
C(2) C(3) H(2) 119(2)
C(4) C(3) H(2) 120(2)
C(3) C(4) H(3) 116(2)
C(4A) C(4) H(3) 125(2)
C(5) C(6) H(4) 119(2)
C(7) C(6) H(4) 121(2)
C(6) C(7) H(5) 118(2)
C(8) C(7) H(5) 120(2)
C(7) C(8) H(6) 119.0(10)
C(8A) C(8) H(6) 123.0(10)
C(8A) C(9) H(7) 114.0(10)
C(9A) C(9) H(7) 114.0(10)
C(11) C(9) H(7) 111.0(10)
C(4A) C(10) H(8) 114.0(10)
C(10A) C(10) H(8) 111.0(10)
C(12) C(10) H(8) 114.0(10)
O(1) C(14) H(9) 102(3)
O(1) C(14) H(10) 116(3)
O(1) C(14) H(11) 104(3)
H(9) C(14) H(10) 100(4)
H(9) C(14) H(11) 108(4)
H(10) C(14) H(11) 125(4)
O(3) C(16) H(12) 89(3)
O(3) C(16) H(13) 112(3)
O(3) C(16) H(14) 105(3)
H(12) C(16) H(13) 121(4)
H(12) C(16) H(14) 119(4)
H(13) C(16) H(14) 108(4)

loop_
_geom_bond_atom_site_label_1
_geom_bond_atom_site_label_2
_geom_bond_distance
Cl(1) C(1) 1.740(3)
Cl(2) C(5) 1.737(3)
O(1) C(13) 1.315(3)
O(1) C(14) 1.455(4)
O(2) C(13) 1.187(3)
O(3) C(15) 1.324(3)
O(3) C(16) 1.463(4)
O(4) C(15) 1.197(3)
C(1) C(2) 1.391(4)
C(1) C(9A) 1.382(3)
C(2) C(3) 1.371(5)
C(3) C(4) 1.388(4)
C(4) C(4A) 1.381(3)
C(4A) C(9A) 1.397(3)
C(4A) C(10) 1.522(3)
C(5) C(6) 1.386(4)
C(5) C(10A) 1.388(3)
C(6) C(7) 1.370(4)
C(7) C(8) 1.399(4)
C(8) C(8A) 1.382(3)
C(8A) C(9) 1.522(3)
C(8A) C(10A) 1.392(3)
C(9) C(9A) 1.524(3)
C(9) C(11) 1.535(3)
C(10) C(10A) 1.526(3)
C(10) C(12) 1.523(3)
C(11) C(12) 1.331(3)
C(11) C(13) 1.493(3)
C(12) C(15) 1.490(3)
C(2) H(1) 0.90(3)
C(3) H(2) 0.99(3)
C(4) H(3) 1.00(3)
C(6) H(4) 0.97(3)
C(7) H(5) 0.95(3)
C(8) H(6) 1.01(2)
C(9) H(7) 0.97(2)
C(10) H(8) 0.99(2)
C(14) H(9) 0.96(5)
C(14) H(10) 0.92(5)
C(14) H(11) 0.88(5)
C(16) H(12) 1.00(4)
C(16) H(13) 0.85(4)
C(16) H(14) 1.06(6)
